data_4066335
loop_
_publ_author_name
'Limburg, Carolin'
'L\"onnecke, Peter'
'G\'omez-Ruiz, Santiago'
'Hey-Hawkins, Evamarie'

_publ_section_title
;
 Synthesis of Racemic Aminoalkylferrocenyldichlorophosphanes and
 -dialkylphosphonites and Their Conversion to Primary Phosphanes&#x2020;
;
_journal_issue 21
_journal_name_full Organometallics
_journal_page_first 5427
_journal_paper_doi 10.1021/om1004012
_journal_volume 29
_journal_year 2010
_chemical_formula_sum 'C46 H56 Fe N O2 P3'
_chemical_formula_weight 803.68
_chemical_name_systematic
;
 ?
;
_space_group_IT_number 2
_symmetry_cell_setting triclinic
_symmetry_space_group_name_Hall '-P 1'
_symmetry_space_group_name_H-M 'P -1'
_atom_sites_solution_hydrogens geom
_atom_sites_solution_primary direct
_atom_sites_solution_secondary difmap
_audit_conform_dict_location ftp://ftp.iucr.org/pub/cif_core.dic
_audit_conform_dict_name cif_core.dic
_audit_conform_dict_version 2.3
_audit_creation_date 2008-12-03T12:19:42-00:00
_audit_creation_method 'WinGX routine CIF_UPDATE'
_cell_angle_alpha 93.855(2)
_cell_angle_beta 102.631(2)
_cell_angle_gamma 111.892(3)
_cell_formula_units_Z 2
_cell_length_a 10.0395(2)
_cell_length_b 10.9011(3)
_cell_length_c 22.0156(5)
_cell_measurement_reflns_used 14915
_cell_measurement_temperature 130(2)
_cell_measurement_theta_max 32.264
_cell_measurement_theta_min 2.555
_cell_volume 2151.92(10)
_computing_cell_refinement
;
        CrysAlis RED, Oxford Diffraction Ltd.,
        Version 1.171.32.15 (release 10-01-2008 CrysAlis171 .NET)
        (compiled Jan 10 2008,16:37:18)
;
_computing_data_collection
;
        CrysAlis CCD, Oxford Diffraction Ltd.,
        Version 1.171.32.15 (release 10-01-2008 CrysAlis171 .NET)
        (compiled Jan 10 2008,16:37:18)
;
_computing_data_reduction
;
        CrysAlis RED, Oxford Diffraction Ltd.,
        Version 1.171.32.15 (release 10-01-2008 CrysAlis171 .NET)
        (compiled Jan 10 2008,16:37:18)
;
_computing_molecular_graphics 'ORTEP3 for Windows (L. J. Farrugia, 1997)'
_computing_publication_material 'WINGX  (L.J. Farrugia,1999)'
_computing_structure_refinement 'SHELXL-97 (Sheldrick, 1997)'
_computing_structure_solution 'SIR92 (Giacovazzo 1993)'
_diffrn_ambient_temperature 130(2)
_diffrn_detector_area_resol_mean 16.356
_diffrn_measured_fraction_theta_full 0.995
_diffrn_measured_fraction_theta_max 0.995
_diffrn_measurement_device_type 'ccd Xcalibur S'
_diffrn_measurement_method \w-scans
_diffrn_orient_matrix_UB_11 0.0007470116
_diffrn_orient_matrix_UB_12 -0.0627067731
_diffrn_orient_matrix_UB_13 0.0062132906
_diffrn_orient_matrix_UB_21 -0.0681094941
_diffrn_orient_matrix_UB_22 -0.0332974437
_diffrn_orient_matrix_UB_23 -0.0234798923
_diffrn_orient_matrix_UB_31 0.0395696176
_diffrn_orient_matrix_UB_32 0.0000521962
_diffrn_orient_matrix_UB_33 -0.0229927202
_diffrn_radiation_monochromator graphite
_diffrn_radiation_type MoK\a
_diffrn_radiation_wavelength 0.71073
_diffrn_reflns_av_R_equivalents 0.0299
_diffrn_reflns_av_unetI/netI 0.0557
_diffrn_reflns_limit_h_max 14
_diffrn_reflns_limit_h_min -14
_diffrn_reflns_limit_k_max 15
_diffrn_reflns_limit_k_min -15
_diffrn_reflns_limit_l_max 31
_diffrn_reflns_limit_l_min -28
_diffrn_reflns_number 36205
_diffrn_reflns_theta_full 30.51
_diffrn_reflns_theta_max 30.51
_diffrn_reflns_theta_min 2.56
_exptl_absorpt_coefficient_mu 0.499
_exptl_absorpt_correction_T_max 1
_exptl_absorpt_correction_T_min 0.99839
_exptl_absorpt_correction_type multi-scan
_exptl_absorpt_process_details
;
        CrysAlis RED, Oxford Diffraction Ltd.,
        Version 1.171.32.15 (release 10-01-2008 CrysAlis171 .NET)
        (compiled Jan 10 2008,16:37:18)
        Empirical absorption correction using spherical harmonics,
 implemented in SCALE3 ABSPACK scaling algorithm.
;
_exptl_crystal_colour orange
_exptl_crystal_density_diffrn 1.24
_exptl_crystal_density_method 'not measured'
_exptl_crystal_description needles
_exptl_crystal_F_000 852
_exptl_crystal_size_max 0.3
_exptl_crystal_size_mid 0.3
_exptl_crystal_size_min 0.2
_refine_diff_density_max 2.593
_refine_diff_density_min -0.597
_refine_diff_density_rms 0.068
_refine_ls_extinction_method none
_refine_ls_goodness_of_fit_ref 1.008
_refine_ls_hydrogen_treatment constr
_refine_ls_matrix_type full
_refine_ls_number_parameters 484
_refine_ls_number_reflns 13085
_refine_ls_number_restraints 9
_refine_ls_restrained_S_all 1.009
_refine_ls_R_factor_all 0.0743
_refine_ls_R_factor_gt 0.0462
_refine_ls_shift/su_max 0
_refine_ls_shift/su_mean 0
_refine_ls_structure_factor_coef Fsqd
_refine_ls_weighting_details 'calc w=1/[\s^2^(Fo^2^)+(0.0735P)^2^+0.0000P] where P=(Fo^2^+2Fc^2^)/3'
_refine_ls_weighting_scheme calc
_refine_ls_wR_factor_gt 0.1208
_refine_ls_wR_factor_ref 0.1284
_reflns_number_gt 9101
_reflns_number_total 13085
_reflns_threshold_expression >2sigma(I)
_cod_data_source_file om1004012_si_001.cif
_cod_data_source_block x0652fin
_cod_depositor_comments
;
The following automatic conversions were performed:

'_symmetry_cell_setting' value 'Triclinic' changed to 'triclinic'
according to /home/saulius/struct/CIF-dictionaries/cif_core.dic
dictionary named 'cif_core.dic' version 2.4.1 from 2010-06-29.

Automatic conversion script
Id: cif_fix_values 1715 2011-07-08 13:25:40Z adriana 
;
_cod_original_cell_volume 2151.92(9)
_cod_original_sg_symbol_H-M P-1
_cod_database_code 4066335

loop_
_symmetry_equiv_pos_as_xyz
'x, y, z'
'-x, -y, -z'

loop_
_atom_site_label
_atom_site_type_symbol
_atom_site_fract_x
_atom_site_fract_y
_atom_site_fract_z
_atom_site_U_iso_or_equiv
_atom_site_adp_type
_atom_site_occupancy
_atom_site_symmetry_multiplicity
_atom_site_calc_flag
_atom_site_refinement_flags
Fe1 Fe 0.34264(3) 0.10764(3) 0.245255(12) 0.01743(7) Uani 1 1 d .
P1 P 0.70498(6) 0.29859(5) 0.26805(2) 0.02428(11) Uani 1 1 d .
P2 P 0.20431(5) 0.12911(5) 0.37252(2) 0.01965(11) Uani 1 1 d .
P3 P 0.30404(6) -0.12932(5) 0.12543(2) 0.02333(11) Uani 1 1 d .
O1 O 0.73126(16) 0.17707(15) 0.23225(7) 0.0292(3) Uani 1 1 d .
O2 O 0.84655(16) 0.36021(16) 0.32940(7) 0.0339(4) Uani 1 1 d .
N1 N 0.51575(19) 0.42164(17) 0.40962(7) 0.0247(3) Uani 1 1 d .
C1 C 0.5583(2) 0.19048(18) 0.29904(8) 0.0194(4) Uani 1 1 d .
C2 C 0.4630(2) 0.23367(18) 0.32737(8) 0.0184(3) Uani 1 1 d .
C3 C 0.3500(2) 0.11763(18) 0.33891(8) 0.0185(3) Uani 1 1 d .
C4 C 0.3732(2) 0.00272(18) 0.31649(8) 0.0201(4) Uani 1 1 d .
H4 H 0.3138 -0.0879 0.3176 0.024 Uiso 1 1 calc R
C5 C 0.5001(2) 0.04755(18) 0.29238(8) 0.0200(4) Uani 1 1 d .
H5 H 0.5399 -0.0084 0.2746 0.024 Uiso 1 1 calc R
C6 C 0.2560(2) 0.0031(2) 0.15518(8) 0.0220(4) Uani 1 1 d .
C7 C 0.3422(2) 0.1416(2) 0.15545(9) 0.0260(4) Uani 1 1 d .
H7 H 0.4269 0.1752 0.1392 0.031 Uiso 1 1 calc R
C8 C 0.2804(3) 0.2203(2) 0.18384(9) 0.0315(5) Uani 1 1 d .
H8 H 0.3164 0.3154 0.19 0.038 Uiso 1 1 calc R
C9 C 0.1556(2) 0.1324(2) 0.20139(9) 0.0294(5) Uani 1 1 d .
H9 H 0.093 0.1584 0.2213 0.035 Uiso 1 1 calc R
C10 C 0.1398(2) -0.0012(2) 0.18410(9) 0.0255(4) Uani 1 1 d .
H10 H 0.0651 -0.0799 0.1906 0.031 Uiso 1 1 calc R
C11 C 0.7970(3) 0.2042(3) 0.18026(11) 0.0384(5) Uani 1 1 d .
H11A H 0.9063 0.2524 0.1961 0.046 Uiso 1 1 calc R
H11B H 0.7576 0.2609 0.155 0.046 Uiso 1 1 calc R
C12 C 0.7596(3) 0.0734(3) 0.14036(12) 0.0473(7) Uani 1 1 d .
H12A H 0.7996 0.0182 0.1656 0.071 Uiso 1 1 calc R
H12B H 0.8034 0.0897 0.1045 0.071 Uiso 1 1 calc R
H12C H 0.6513 0.0266 0.1248 0.071 Uiso 1 1 calc R
C13 C 0.8879(3) 0.2784(3) 0.37228(12) 0.0448(6) Uani 1 1 d .
H13A H 0.9185 0.2151 0.3504 0.054 Uiso 1 1 calc R
H13B H 0.8025 0.226 0.3883 0.054 Uiso 1 1 calc R
C14 C 1.0151(3) 0.3704(3) 0.42594(14) 0.0641(9) Uani 1 1 d .
H14A H 1.0983 0.4227 0.4095 0.096 Uiso 1 1 calc R
H14B H 1.047 0.3173 0.4556 0.096 Uiso 1 1 calc R
H14C H 0.9829 0.4313 0.4478 0.096 Uiso 1 1 calc R
C15 C 0.4741(2) 0.37396(18) 0.34181(9) 0.0217(4) Uani 1 1 d .
H15A H 0.5491 0.4343 0.3228 0.026 Uiso 1 1 calc R
H15B H 0.377 0.3773 0.3224 0.026 Uiso 1 1 calc R
C16 C 0.6672(2) 0.4375(3) 0.43881(10) 0.0365(5) Uani 1 1 d .
H16A H 0.6746 0.3505 0.4332 0.055 Uiso 1 1 calc R
H16B H 0.6932 0.4721 0.4839 0.055 Uiso 1 1 calc R
H16C H 0.7359 0.5007 0.4189 0.055 Uiso 1 1 calc R
C17 C 0.5014(3) 0.5490(2) 0.41989(11) 0.0398(6) Uani 1 1 d .
H17A H 0.5621 0.6126 0.3974 0.06 Uiso 1 1 calc R
H17B H 0.5356 0.5848 0.4651 0.06 Uiso 1 1 calc R
H17C H 0.397 0.5353 0.4041 0.06 Uiso 1 1 calc R
C18 C 0.2737(2) 0.11962(18) 0.45545(9) 0.0210(4) Uani 1 1 d .
C19 C 0.1792(2) 0.1092(2) 0.49405(10) 0.0290(4) Uani 1 1 d .
H19 H 0.0823 0.1059 0.4767 0.035 Uiso 1 1 calc R
C20 C 0.2238(3) 0.1035(2) 0.55774(10) 0.0337(5) Uani 1 1 d .
H20 H 0.1574 0.0956 0.5835 0.04 Uiso 1 1 calc R
C21 C 0.3640(3) 0.1094(2) 0.58350(10) 0.0329(5) Uani 1 1 d .
H21 H 0.3946 0.1048 0.627 0.039 Uiso 1 1 calc R
C22 C 0.4601(3) 0.1220(2) 0.54590(10) 0.0336(5) Uani 1 1 d .
H22 H 0.5574 0.1269 0.5637 0.04 Uiso 1 1 calc R
C23 C 0.4155(2) 0.1276(2) 0.48226(9) 0.0268(4) Uani 1 1 d .
H23 H 0.4829 0.1369 0.4569 0.032 Uiso 1 1 calc R
C24 C 0.0589(2) -0.0408(2) 0.34499(9) 0.0234(4) Uani 1 1 d .
C25 C 0.0689(3) -0.1541(2) 0.36795(11) 0.0322(5) Uani 1 1 d .
H25 H 0.154 -0.1454 0.4 0.039 Uiso 1 1 calc R
C26 C -0.0458(3) -0.2802(2) 0.34401(12) 0.0420(6) Uani 1 1 d .
H26 H -0.0381 -0.3572 0.3595 0.05 Uiso 1 1 calc R
C27 C -0.1691(3) -0.2931(3) 0.29839(12) 0.0462(6) Uani 1 1 d .
H27 H -0.2465 -0.3792 0.2821 0.055 Uiso 1 1 calc R
C28 C -0.1818(3) -0.1818(3) 0.27585(11) 0.0411(6) Uani 1 1 d .
H28 H -0.2681 -0.1912 0.2444 0.049 Uiso 1 1 calc R
C29 C -0.0685(2) -0.0563(2) 0.29916(10) 0.0306(5) Uani 1 1 d .
H29 H -0.078 0.0201 0.2837 0.037 Uiso 1 1 calc R
C30 C 0.2374(2) -0.2581(2) 0.17393(9) 0.0260(4) Uani 1 1 d .
C31 C 0.3440(3) -0.2874(2) 0.21486(11) 0.0387(5) Uani 1 1 d .
H31 H 0.446 -0.2431 0.2158 0.046 Uiso 1 1 calc R
C32 C 0.3031(4) -0.3807(3) 0.25445(13) 0.0567(8) Uani 1 1 d .
H32 H 0.3769 -0.4001 0.2822 0.068 Uiso 1 1 calc R
C33 C 0.1549(4) -0.4455(3) 0.25357(13) 0.0575(8) Uani 1 1 d .
H33 H 0.1269 -0.5083 0.2811 0.069 Uiso 1 1 calc R
C34 C 0.0490(3) -0.4188(3) 0.21304(13) 0.0469(6) Uani 1 1 d .
H34 H -0.0529 -0.4633 0.2123 0.056 Uiso 1 1 calc R
C35 C 0.0901(3) -0.3262(2) 0.17276(11) 0.0339(5) Uani 1 1 d .
H35 H 0.0154 -0.3097 0.144 0.041 Uiso 1 1 calc R
C36 C 0.1626(2) -0.2037(2) 0.04999(9) 0.0255(4) Uani 1 1 d .
C37 C 0.0594(3) -0.1541(3) 0.02316(10) 0.0381(5) Uani 1 1 d .
H37 H 0.055 -0.0786 0.0455 0.046 Uiso 1 1 calc R
C38 C -0.0380(3) -0.2131(3) -0.03599(11) 0.0469(7) Uani 1 1 d .
H38 H -0.1081 -0.1776 -0.054 0.056 Uiso 1 1 calc R
C39 C -0.0332(3) -0.3231(3) -0.06864(11) 0.0439(6) Uani 1 1 d .
H39 H -0.0995 -0.3634 -0.1092 0.053 Uiso 1 1 calc R
C40 C 0.0668(3) -0.3733(3) -0.04249(11) 0.0462(6) Uani 1 1 d .
H40 H 0.0687 -0.4503 -0.0646 0.055 Uiso 1 1 calc R
C41 C 0.1664(3) -0.3136(2) 0.01615(11) 0.0391(6) Uani 1 1 d .
H41 H 0.2377 -0.3484 0.0332 0.047 Uiso 1 1 calc R
C42 C 0.5660(7) 0.5042(5) 0.1355(2) 0.126(2) Uani 1 1 d D
H42A H 0.5186 0.5446 0.1605 0.19 Uiso 1 1 calc R
H42B H 0.6321 0.4725 0.1635 0.19 Uiso 1 1 calc R
H42C H 0.4893 0.4285 0.1045 0.19 Uiso 1 1 calc R
C43 C 0.6536(5) 0.6056(5) 0.1023(2) 0.1064(18) Uani 1 1 d D
H43A H 0.6929 0.5617 0.074 0.128 Uiso 1 1 calc R
H43B H 0.7398 0.6749 0.1338 0.128 Uiso 1 1 calc R
C44 C 0.5641(4) 0.6738(4) 0.06331(17) 0.0741(10) Uani 1 1 d D
H44A H 0.4753 0.6028 0.0339 0.089 Uiso 1 1 calc R
H44B H 0.5282 0.7192 0.0925 0.089 Uiso 1 1 calc R
C45 C 0.6403(5) 0.7747(5) 0.0253(2) 0.0982(15) Uani 1 1 d D
H45A H 0.6704 0.7293 -0.0063 0.118 Uiso 1 1 calc R
H45B H 0.7318 0.8447 0.0538 0.118 Uiso 1 1 calc R
C46 C 0.5443(6) 0.8410(4) -0.00820(18) 0.0916(13) Uani 1 1 d D
H46A H 0.4493 0.7721 -0.0334 0.137 Uiso 1 1 calc R
H46B H 0.5953 0.8968 -0.036 0.137 Uiso 1 1 calc R
H46C H 0.5261 0.897 0.023 0.137 Uiso 1 1 calc R

loop_
_atom_site_aniso_label
_atom_site_aniso_U_11
_atom_site_aniso_U_22
_atom_site_aniso_U_33
_atom_site_aniso_U_23
_atom_site_aniso_U_13
_atom_site_aniso_U_12
Fe1 0.01879(13) 0.01760(13) 0.01308(13) 0.00024(9) 0.00126(9) 0.00616(11)
P1 0.0213(2) 0.0227(2) 0.0258(3) 0.00113(19) 0.0075(2) 0.0052(2)
P2 0.0211(2) 0.0194(2) 0.0172(2) 0.00125(17) 0.00486(18) 0.0071(2)
P3 0.0210(2) 0.0258(3) 0.0183(2) -0.00281(19) 0.00307(18) 0.0063(2)
O1 0.0309(8) 0.0300(8) 0.0273(8) 0.0004(6) 0.0122(6) 0.0108(7)
O2 0.0203(7) 0.0340(9) 0.0376(9) -0.0082(7) 0.0015(6) 0.0059(7)
N1 0.0278(9) 0.0225(8) 0.0194(8) -0.0044(6) 0.0041(7) 0.0076(7)
C1 0.0197(9) 0.0201(9) 0.0150(8) 0.0010(7) 0.0012(7) 0.0064(7)
C2 0.0191(8) 0.0176(8) 0.0154(8) -0.0004(6) 0.0011(7) 0.0065(7)
C3 0.0217(9) 0.0174(8) 0.0141(8) 0.0014(6) 0.0030(7) 0.0064(7)
C4 0.0251(9) 0.0175(8) 0.0160(8) 0.0018(7) 0.0033(7) 0.0079(8)
C5 0.0233(9) 0.0195(9) 0.0162(8) 0.0009(7) 0.0025(7) 0.0092(8)
C6 0.0209(9) 0.0254(10) 0.0142(8) -0.0010(7) 0.0009(7) 0.0059(8)
C7 0.0312(11) 0.0272(10) 0.0154(9) 0.0047(7) 0.0036(8) 0.0084(9)
C8 0.0448(13) 0.0274(10) 0.0201(10) 0.0029(8) -0.0028(9) 0.0187(10)
C9 0.0306(11) 0.0380(12) 0.0202(10) -0.0022(8) -0.0021(8) 0.0204(10)
C10 0.0203(9) 0.0309(11) 0.0205(9) -0.0029(8) 0.0005(7) 0.0088(8)
C11 0.0358(12) 0.0418(13) 0.0385(13) 0.0032(10) 0.0210(10) 0.0109(11)
C12 0.0433(15) 0.0506(16) 0.0400(14) -0.0095(12) 0.0208(12) 0.0072(13)
C13 0.0374(13) 0.0513(16) 0.0394(13) -0.0131(11) -0.0101(10) 0.0254(12)
C14 0.0490(17) 0.075(2) 0.0524(17) -0.0287(15) -0.0225(13) 0.0331(17)
C15 0.0247(9) 0.0169(8) 0.0206(9) 0.0014(7) 0.0054(7) 0.0054(8)
C16 0.0292(11) 0.0411(13) 0.0281(11) -0.0096(9) -0.0011(9) 0.0092(10)
C17 0.0564(15) 0.0259(11) 0.0358(13) -0.0053(9) 0.0116(11) 0.0171(11)
C18 0.0265(10) 0.0165(8) 0.0180(9) 0.0016(7) 0.0061(7) 0.0065(8)
C19 0.0263(10) 0.0315(11) 0.0244(10) 0.0021(8) 0.0084(8) 0.0057(9)
C20 0.0419(13) 0.0344(12) 0.0224(11) 0.0045(9) 0.0160(9) 0.0086(10)
C21 0.0539(14) 0.0291(11) 0.0191(10) 0.0053(8) 0.0077(9) 0.0211(11)
C22 0.0440(13) 0.0399(13) 0.0240(11) 0.0031(9) 0.0041(9) 0.0276(11)
C23 0.0331(11) 0.0328(11) 0.0206(10) 0.0026(8) 0.0082(8) 0.0195(10)
C24 0.0234(9) 0.0225(9) 0.0215(9) -0.0009(7) 0.0114(8) 0.0038(8)
C25 0.0343(12) 0.0253(10) 0.0358(12) 0.0026(9) 0.0152(10) 0.0078(9)
C26 0.0487(15) 0.0236(11) 0.0522(16) 0.0022(10) 0.0278(13) 0.0052(11)
C27 0.0396(14) 0.0331(13) 0.0467(15) -0.0090(11) 0.0206(12) -0.0091(11)
C28 0.0262(11) 0.0477(15) 0.0327(12) -0.0086(10) 0.0083(9) -0.0014(11)
C29 0.0251(10) 0.0356(12) 0.0250(10) -0.0010(9) 0.0100(8) 0.0044(9)
C30 0.0320(11) 0.0239(10) 0.0192(9) -0.0028(7) 0.0044(8) 0.0102(9)
C31 0.0449(14) 0.0301(12) 0.0351(12) 0.0003(9) -0.0007(10) 0.0154(11)
C32 0.086(2) 0.0387(15) 0.0378(14) 0.0076(11) -0.0062(14) 0.0287(16)
C33 0.097(3) 0.0336(14) 0.0356(14) 0.0096(11) 0.0181(15) 0.0176(16)
C34 0.0583(17) 0.0314(13) 0.0446(15) 0.0028(11) 0.0262(13) 0.0042(12)
C35 0.0376(12) 0.0276(11) 0.0313(12) -0.0014(9) 0.0091(10) 0.0083(10)
C36 0.0255(10) 0.0265(10) 0.0169(9) -0.0009(7) 0.0052(7) 0.0029(8)
C37 0.0415(13) 0.0417(13) 0.0253(11) -0.0065(9) -0.0019(9) 0.0181(11)
C38 0.0463(15) 0.0580(17) 0.0290(12) -0.0039(11) -0.0071(11) 0.0238(14)
C39 0.0502(15) 0.0427(14) 0.0194(11) -0.0034(9) -0.0031(10) 0.0055(12)
C40 0.0620(17) 0.0403(14) 0.0239(12) -0.0120(10) 0.0031(11) 0.0142(13)
C41 0.0449(14) 0.0391(13) 0.0272(12) -0.0071(9) 0.0010(10) 0.0169(12)
C42 0.186(6) 0.077(3) 0.088(3) 0.013(3) -0.026(3) 0.056(4)
C43 0.091(3) 0.108(4) 0.106(3) -0.041(3) -0.027(3) 0.063(3)
C44 0.069(2) 0.072(2) 0.079(2) -0.0055(19) 0.0185(19) 0.029(2)
C45 0.087(3) 0.094(3) 0.097(3) -0.028(3) 0.046(3) 0.012(3)
C46 0.128(4) 0.080(3) 0.059(2) 0.015(2) 0.041(2) 0.023(3)

loop_
_atom_type_symbol
_atom_type_description
_atom_type_scat_dispersion_real
_atom_type_scat_dispersion_imag
_atom_type_scat_source
Fe Fe 0.3463 0.8444 'International Tables Vol C Tables 4.2.6.8 and 6.1.1.4'
P P 0.1023 0.0942 'International Tables Vol C Tables 4.2.6.8 and 6.1.1.4'
O O 0.0106 0.006 'International Tables Vol C Tables 4.2.6.8 and 6.1.1.4'
N N 0.0061 0.0033 'International Tables Vol C Tables 4.2.6.8 and 6.1.1.4'
C C 0.0033 0.0016 'International Tables Vol C Tables 4.2.6.8 and 6.1.1.4'
H H 0 0 'International Tables Vol C Tables 4.2.6.8 and 6.1.1.4'

loop_
_geom_angle_atom_site_label_1
_geom_angle_atom_site_label_2
_geom_angle_atom_site_label_3
_geom_angle
C2 Fe1 C7 128.71(8)
C2 Fe1 C5 69.30(7)
C7 Fe1 C5 118.04(8)
C2 Fe1 C10 148.63(8)
C7 Fe1 C10 68.72(9)
C5 Fe1 C10 130.32(8)
C2 Fe1 C9 115.14(8)
C7 Fe1 C9 68.43(9)
C5 Fe1 C9 168.40(9)
C10 Fe1 C9 40.81(8)
C2 Fe1 C8 106.43(8)
C7 Fe1 C8 40.69(8)
C5 Fe1 C8 150.33(9)
C10 Fe1 C8 68.70(9)
C9 Fe1 C8 40.65(9)
C2 Fe1 C4 69.38(7)
C7 Fe1 C4 150.97(8)
C5 Fe1 C4 40.71(7)
C10 Fe1 C4 108.27(8)
C9 Fe1 C4 129.21(9)
C8 Fe1 C4 167.32(8)
C2 Fe1 C3 41.28(7)
C7 Fe1 C3 167.13(8)
C5 Fe1 C3 68.97(7)
C10 Fe1 C3 116.04(8)
C9 Fe1 C3 106.76(8)
C8 Fe1 C3 128.08(8)
C4 Fe1 C3 41.12(7)
C2 Fe1 C1 41.56(7)
C7 Fe1 C1 108.00(8)
C5 Fe1 C1 41.00(7)
C10 Fe1 C1 168.99(7)
C9 Fe1 C1 148.96(8)
C8 Fe1 C1 116.19(9)
C4 Fe1 C1 69.17(8)
C3 Fe1 C1 69.57(7)
C2 Fe1 C6 168.29(8)
C7 Fe1 C6 41.07(8)
C5 Fe1 C6 108.91(7)
C10 Fe1 C6 41.12(8)
C9 Fe1 C6 69.02(8)
C8 Fe1 C6 69.08(8)
C4 Fe1 C6 117.32(8)
C3 Fe1 C6 149.88(8)
C1 Fe1 C6 129.66(7)
O2 P1 O1 103.60(8)
O2 P1 C1 103.23(8)
O1 P1 C1 95.27(8)
C3 P2 C18 102.01(8)
C3 P2 C24 101.27(8)
C18 P2 C24 100.43(9)
C6 P3 C36 102.70(9)
C6 P3 C30 102.72(9)
C36 P3 C30 100.97(9)
C11 O1 P1 117.35(14)
C13 O2 P1 122.58(15)
C16 N1 C17 110.11(18)
C16 N1 C15 111.20(16)
C17 N1 C15 108.91(16)
C5 C1 C2 106.89(16)
C5 C1 P1 127.78(14)
C2 C1 P1 124.74(14)
C5 C1 Fe1 69.19(10)
C2 C1 Fe1 68.36(10)
P1 C1 Fe1 120.65(9)
C3 C2 C1 108.32(15)
C3 C2 C15 124.21(16)
C1 C2 C15 127.47(17)
C3 C2 Fe1 70.07(10)
C1 C2 Fe1 70.08(10)
C15 C2 Fe1 124.61(12)
C2 C3 C4 107.53(16)
C2 C3 P2 122.00(13)
C4 C3 P2 130.39(15)
C2 C3 Fe1 68.64(10)
C4 C3 Fe1 69.33(10)
P2 C3 Fe1 124.73(9)
C5 C4 C3 108.23(16)
C5 C4 Fe1 69.60(10)
C3 C4 Fe1 69.55(10)
C4 C5 C1 109.00(16)
C4 C5 Fe1 69.69(10)
C1 C5 Fe1 69.81(10)
C7 C6 C10 106.62(17)
C7 C6 P3 122.24(15)
C10 C6 P3 131.08(16)
C7 C6 Fe1 69.02(10)
C10 C6 Fe1 69.09(10)
P3 C6 Fe1 124.60(10)
C8 C7 C6 108.83(19)
C8 C7 Fe1 69.77(11)
C6 C7 Fe1 69.91(11)
C9 C8 C7 107.93(19)
C9 C8 Fe1 69.67(11)
C7 C8 Fe1 69.54(11)
C8 C9 C10 108.32(18)
C8 C9 Fe1 69.68(12)
C10 C9 Fe1 69.58(11)
C9 C10 C6 108.29(19)
C9 C10 Fe1 69.61(11)
C6 C10 Fe1 69.79(11)
O1 C11 C12 108.2(2)
O2 C13 C14 107.6(2)
N1 C15 C2 112.18(15)
C23 C18 C19 118.33(18)
C23 C18 P2 124.28(15)
C19 C18 P2 117.33(15)
C18 C19 C20 121.0(2)
C21 C20 C19 120.0(2)
C20 C21 C22 119.6(2)
C21 C22 C23 120.4(2)
C18 C23 C22 120.58(19)
C29 C24 C25 118.6(2)
C29 C24 P2 117.81(16)
C25 C24 P2 123.62(16)
C24 C25 C26 120.2(2)
C27 C26 C25 120.2(2)
C26 C27 C28 120.4(2)
C27 C28 C29 119.9(2)
C28 C29 C24 120.8(2)
C35 C30 C31 118.3(2)
C35 C30 P3 124.55(17)
C31 C30 P3 117.16(18)
C32 C31 C30 120.7(3)
C33 C32 C31 120.1(3)
C34 C33 C32 119.8(3)
C33 C34 C35 120.1(3)
C30 C35 C34 121.1(2)
C37 C36 C41 118.15(19)
C37 C36 P3 125.09(16)
C41 C36 P3 116.65(16)
C36 C37 C38 120.8(2)
C39 C38 C37 120.1(2)
C40 C39 C38 119.6(2)
C39 C40 C41 120.8(2)
C36 C41 C40 120.5(2)
C42 C43 C44 113.6(4)
C45 C44 C43 118.2(4)
C44 C45 C46 113.5(3)

loop_
_geom_bond_atom_site_label_1
_geom_bond_atom_site_label_2
_geom_bond_distance
Fe1 C2 2.0220(17)
Fe1 C7 2.0351(19)
Fe1 C5 2.0370(18)
Fe1 C10 2.0376(19)
Fe1 C9 2.038(2)
Fe1 C8 2.038(2)
Fe1 C4 2.0382(18)
Fe1 C3 2.0411(18)
Fe1 C1 2.0452(18)
Fe1 C6 2.0470(18)
P1 O2 1.6192(15)
P1 O1 1.6300(15)
P1 C1 1.810(2)
P2 C3 1.8164(19)
P2 C18 1.8307(19)
P2 C24 1.837(2)
P3 C6 1.8097(19)
P3 C36 1.834(2)
P3 C30 1.837(2)
O1 C11 1.437(3)
O2 C13 1.442(3)
N1 C16 1.455(3)
N1 C17 1.456(3)
N1 C15 1.461(2)
C1 C5 1.429(2)
C1 C2 1.443(2)
C2 C3 1.432(3)
C2 C15 1.498(2)
C3 C4 1.432(2)
C4 C5 1.417(3)
C6 C7 1.432(3)
C6 C10 1.434(3)
C7 C8 1.416(3)
C8 C9 1.416(3)
C9 C10 1.421(3)
C11 C12 1.494(3)
C13 C14 1.503(3)
C18 C23 1.384(3)
C18 C19 1.386(3)
C19 C20 1.389(3)
C20 C21 1.373(3)
C21 C22 1.378(3)
C22 C23 1.387(3)
C24 C29 1.391(3)
C24 C25 1.394(3)
C25 C26 1.397(3)
C26 C27 1.367(4)
C27 C28 1.380(4)
C28 C29 1.385(3)
C30 C35 1.379(3)
C30 C31 1.389(3)
C31 C32 1.388(4)
C32 C33 1.384(5)
C33 C34 1.364(4)
C34 C35 1.395(3)
C36 C37 1.381(3)
C36 C41 1.386(3)
C37 C38 1.388(3)
C38 C39 1.378(4)
C39 C40 1.356(4)
C40 C41 1.388(3)
C42 C43 1.482(6)
C43 C44 1.532(5)
C44 C45 1.507(5)
C45 C46 1.508(5)
